data_4502372
loop_
_publ_author_name
'Paul, Avijit Kumar'
'Sachidananda, K.'
'Natarajan, Srinivasan'

_publ_section_title
;
 [B4O9H2] Cyclic Borate Units as the Building Unit in a Family of Zinc
 Borate Structures
;
_journal_issue 1
_journal_name_full 'Crystal Growth &amp; Design'
_journal_page_first 456
_journal_paper_doi 10.1021/cg901054h
_journal_volume 10
_journal_year 2010
_chemical_formula_sum 'C6 H22 B8 N4 O15 Zn2'
_chemical_formula_weight 607.50
_chemical_name_common &#x0091;Zinc-Borate&#x0092;
_chemical_name_systematic
;
 ?
;
_space_group_IT_number 14
_symmetry_cell_setting monoclinic
_symmetry_space_group_name_Hall '-P 2yn'
_symmetry_space_group_name_H-M 'P 1 21/n 1'
_atom_sites_solution_hydrogens geom
_atom_sites_solution_primary direct
_atom_sites_solution_secondary difmap
_cell_angle_alpha 90.00
_cell_angle_beta 90.63(2)
_cell_angle_gamma 90.00
_cell_formula_units_Z 2
_cell_length_a 10.784(3)
_cell_length_b 8.1861(16)
_cell_length_c 11.405(2)
_cell_measurement_reflns_used 1786
_cell_measurement_temperature 293(2)
_cell_measurement_theta_max 25.99
_cell_measurement_theta_min 3.12
_cell_volume 1006.8(4)
_computing_cell_refinement 'CrysAlisPro CCD (Oxford Diffraction, 2009)'
_computing_data_collection 'CrysAlisPro CCD (Oxford Diffraction, 2009)'
_computing_data_reduction 'CrysAlisPro RED (Oxford Diffraction, 2009)'
_computing_molecular_graphics 'Ortep-3 (Farrugia, 1997) and CAMERON (Watkin et al., 1993)'
_computing_publication_material 'WinGX (Farrugia, 1999)'
_computing_structure_refinement 'SHELXL-97 (Sheldrick, 1997)'
_computing_structure_solution 'SHELXS97  (Sheldrick, 2008)'
_diffrn_ambient_temperature 293(2)
_diffrn_measured_fraction_theta_full 0.905
_diffrn_measured_fraction_theta_max 0.905
_diffrn_measurement_device_type 'Oxford Xcalibur,Eos(Nova) CCD detector'
_diffrn_measurement_method '\w scans'
_diffrn_radiation_monochromator graphite
_diffrn_radiation_source 'Enhance (Mo) X-ray Source'
_diffrn_radiation_type MoK\a
_diffrn_radiation_wavelength 0.71073
_diffrn_reflns_av_R_equivalents 0.2601
_diffrn_reflns_av_sigmaI/netI 0.1732
_diffrn_reflns_limit_h_max 13
_diffrn_reflns_limit_h_min -12
_diffrn_reflns_limit_k_max 8
_diffrn_reflns_limit_k_min -10
_diffrn_reflns_limit_l_max 14
_diffrn_reflns_limit_l_min -14
_diffrn_reflns_number 5020
_diffrn_reflns_theta_full 25.99
_diffrn_reflns_theta_max 25.99
_diffrn_reflns_theta_min 3.12
_exptl_absorpt_coefficient_mu 2.468
_exptl_absorpt_correction_T_max 0.8661
_exptl_absorpt_correction_T_min 0.8270
_exptl_absorpt_correction_type multi-scan
_exptl_absorpt_process_details 'CrysAlis RED (Oxford Diffraction,2009)'
_exptl_crystal_colour colorless
_exptl_crystal_density_diffrn 2.004
_exptl_crystal_density_method 'not measured'
_exptl_crystal_description 'Block like'
_exptl_crystal_F_000 612
_exptl_crystal_size_max 0.08
_exptl_crystal_size_mid 0.07
_exptl_crystal_size_min 0.06
_refine_diff_density_max 2.162
_refine_diff_density_min -1.100
_refine_diff_density_rms 0.208
_refine_ls_extinction_method none
_refine_ls_goodness_of_fit_ref 0.934
_refine_ls_hydrogen_treatment constr
_refine_ls_matrix_type full
_refine_ls_number_parameters 160
_refine_ls_number_reflns 1786
_refine_ls_number_restraints 0
_refine_ls_restrained_S_all 0.934
_refine_ls_R_factor_all 0.1225
_refine_ls_R_factor_gt 0.0785
_refine_ls_shift/su_max 0.000
_refine_ls_shift/su_mean 0.000
_refine_ls_structure_factor_coef Fsqd
_refine_ls_weighting_details 'calc w=1/[\s^2^(Fo^2^)+(0.1367P)^2^+0.0000P] where P=(Fo^2^+2Fc^2^)/3'
_refine_ls_weighting_scheme calc
_refine_ls_wR_factor_gt 0.2055
_refine_ls_wR_factor_ref 0.2315
_reflns_number_gt 1005
_reflns_number_total 1786
_reflns_threshold_expression >2sigma(I)
_cod_data_source_file cg901054h_si_001.cif
_cod_data_source_block Compound(IV)
_cod_depositor_comments
;
The following automatic conversions were performed:

'_symmetry_cell_setting' value 'Monoclinic' changed to 'monoclinic'
according to /home/saulius/struct/CIF-dictionaries/cif_core.dic
dictionary named 'cif_core.dic' version 2.4.2 from 2011-04-26.

Automatic conversion script
Id: cif_fix_values 1715 2011-07-08 13:25:40Z adriana 
;
_cod_original_cell_volume 1006.7(4)
_cod_original_sg_symbol_H-M P21/n
_cod_database_code 4502372

loop_
_symmetry_equiv_pos_as_xyz
'x, y, z'
'-x+1/2, y+1/2, -z+1/2'
'-x, -y, -z'
'x-1/2, -y-1/2, z-1/2'

loop_
_atom_site_label
_atom_site_type_symbol
_atom_site_fract_x
_atom_site_fract_y
_atom_site_fract_z
_atom_site_U_iso_or_equiv
_atom_site_adp_type
_atom_site_occupancy
_atom_site_symmetry_multiplicity
_atom_site_calc_flag
_atom_site_refinement_flags
Zn1 Zn 0.89543(8) 0.25729(9) 0.65283(8) 0.0212(4) Uani 1 1 d .
O1 O 0.8294(5) 0.0385(5) 0.6338(5) 0.0220(13) Uani 1 1 d .
O2 O 0.7650(5) 0.3085(6) 0.7742(5) 0.0234(13) Uani 1 1 d .
O3 O 0.6478(6) 0.0643(6) 0.7641(5) 0.0277(15) Uani 1 1 d .
O4 O 0.6263(6) -0.0449(6) 0.5738(5) 0.0285(15) Uani 1 1 d .
O5 O 0.6009(7) -0.0862(8) 0.3680(6) 0.0450(19) Uani 1 1 d .
H5 H 0.5290 -0.0711 0.3880 0.068 Uiso 1 1 calc R
O6 O 0.8001(6) -0.1002(6) 0.4480(6) 0.0356(17) Uani 1 1 d .
O7 O 1.0000 0.0000 0.5000 0.034(2) Uani 1 2 d S
O8 O 0.9139(6) -0.2328(5) 0.5999(6) 0.0270(15) Uani 1 1 d .
N1 N 1.0580(7) 0.2392(7) 0.7361(7) 0.0287(18) Uani 1 1 d .
H1 H 1.1186 0.2268 0.6832 0.034 Uiso 1 1 calc R
H2 H 1.0729 0.3321 0.7761 0.034 Uiso 1 1 calc R
N2 N 0.8617(7) 0.3766(8) 0.5013(7) 0.0326(19) Uani 1 1 d .
H3 H 0.8679 0.4849 0.5135 0.039 Uiso 1 1 calc R
H4 H 0.9189 0.3480 0.4482 0.039 Uiso 1 1 calc R
B1 B 0.7136(10) -0.0271(9) 0.6722(10) 0.023(2) Uani 1 1 d .
B2 B 0.8901(10) -0.0718(10) 0.5416(10) 0.026(2) Uani 1 1 d .
B3 B 0.6629(9) 0.2134(10) 0.8146(9) 0.020(2) Uani 1 1 d .
B4 B 0.6780(11) -0.0767(10) 0.4648(11) 0.032(3) Uani 1 1 d .
C1 C 1.0602(11) 0.0981(11) 0.8190(10) 0.047(3) Uani 1 1 d .
H1A H 1.0234 0.0048 0.7794 0.057 Uiso 1 1 calc R
H1B H 1.0076 0.1247 0.8848 0.057 Uiso 1 1 calc R
C2 C 0.7341(10) 0.3373(13) 0.4537(11) 0.052(3) Uani 1 1 d .
H2A H 0.7363 0.2294 0.4188 0.062 Uiso 1 1 calc R
H2B H 0.6771 0.3330 0.5189 0.062 Uiso 1 1 calc R
C3 C 0.6846(11) 0.4521(11) 0.3664(10) 0.049(3) Uani 1 1 d .
H3A H 0.7424 0.4602 0.3020 0.058 Uiso 1 1 calc R
H3B H 0.6777 0.5594 0.4018 0.058 Uiso 1 1 calc R

loop_
_atom_site_aniso_label
_atom_site_aniso_U_11
_atom_site_aniso_U_22
_atom_site_aniso_U_33
_atom_site_aniso_U_23
_atom_site_aniso_U_13
_atom_site_aniso_U_12
Zn1 0.0159(6) 0.0163(6) 0.0314(7) 0.0004(4) -0.0065(5) -0.0015(3)
O1 0.029(4) 0.010(2) 0.027(3) 0.004(2) 0.001(3) -0.003(2)
O2 0.014(3) 0.017(2) 0.040(4) -0.006(2) 0.004(3) 0.002(2)
O3 0.030(4) 0.017(3) 0.035(4) -0.005(2) -0.004(3) -0.006(2)
O4 0.026(4) 0.028(3) 0.031(4) 0.003(3) -0.010(3) -0.004(3)
O5 0.032(4) 0.062(4) 0.041(4) -0.015(3) -0.018(4) 0.010(3)
O6 0.029(4) 0.037(3) 0.040(4) -0.010(3) -0.018(3) 0.008(3)
O7 0.025(5) 0.025(4) 0.051(6) 0.002(4) 0.000(5) -0.004(3)
O8 0.022(3) 0.019(3) 0.040(4) 0.006(2) 0.001(3) 0.000(2)
N1 0.013(4) 0.031(4) 0.041(5) -0.010(3) -0.004(3) -0.001(3)
N2 0.032(5) 0.029(3) 0.036(5) 0.003(3) -0.013(4) 0.003(3)
B1 0.017(5) 0.014(4) 0.038(6) 0.004(4) -0.014(4) -0.001(3)
B2 0.016(5) 0.021(4) 0.040(6) 0.003(4) -0.009(5) -0.001(4)
B3 0.011(5) 0.024(4) 0.026(5) 0.005(4) 0.003(4) -0.001(3)
B4 0.031(6) 0.018(4) 0.047(7) 0.006(4) -0.023(6) -0.005(4)
C1 0.042(7) 0.048(6) 0.051(7) 0.005(5) -0.019(6) 0.008(5)
C2 0.031(6) 0.055(6) 0.070(9) 0.021(6) -0.003(6) -0.005(5)
C3 0.048(8) 0.037(5) 0.061(7) 0.003(5) -0.017(6) -0.004(5)

loop_
_atom_type_symbol
_atom_type_description
_atom_type_scat_dispersion_real
_atom_type_scat_dispersion_imag
_atom_type_scat_source
C C 0.0033 0.0016 'International Tables Vol C Tables 4.2.6.8 and 6.1.1.4'
H H 0.0000 0.0000 'International Tables Vol C Tables 4.2.6.8 and 6.1.1.4'
B B 0.0013 0.0007 'International Tables Vol C Tables 4.2.6.8 and 6.1.1.4'
N N 0.0061 0.0033 'International Tables Vol C Tables 4.2.6.8 and 6.1.1.4'
O O 0.0106 0.0060 'International Tables Vol C Tables 4.2.6.8 and 6.1.1.4'
Zn Zn 0.2839 1.4301 'International Tables Vol C Tables 4.2.6.8 and 6.1.1.4'

loop_
_geom_angle_atom_site_label_1
_geom_angle_atom_site_label_2
_geom_angle_atom_site_label_3
_geom_angle
_geom_angle_site_symmetry_1
_geom_angle_site_symmetry_3
O1 Zn1 N1 107.8(2) . .
O1 Zn1 N2 106.8(3) . .
N1 Zn1 N2 126.5(3) . .
O1 Zn1 O2 90.6(2) . .
N1 Zn1 O2 107.7(3) . .
N2 Zn1 O2 111.4(3) . .
B1 O1 B2 111.6(6) . .
B1 O1 Zn1 129.2(5) . .
B2 O1 Zn1 117.5(5) . .
B3 O2 B1 118.3(7) . 2_656
B3 O2 Zn1 130.6(5) . .
B1 O2 Zn1 111.1(5) 2_656 .
B3 O3 B1 134.5(7) . .
B4 O4 B1 116.3(8) . .
B4 O5 H5 109.5 . .
B4 O6 B2 121.2(8) . .
B2 O7 B2 180.0(4) 3_756 .
B3 O8 B2 120.1(8) 2_646 .
C1 N1 Zn1 111.5(6) . .
C1 N1 H1 109.3 . .
Zn1 N1 H1 109.3 . .
C1 N1 H2 109.3 . .
Zn1 N1 H2 109.3 . .
H1 N1 H2 108.0 . .
C2 N2 Zn1 111.1(6) . .
C2 N2 H3 109.4 . .
Zn1 N2 H3 109.4 . .
C2 N2 H4 109.4 . .
Zn1 N2 H4 109.4 . .
H3 N2 H4 108.0 . .
O1 B1 O4 111.0(8) . .
O1 B1 O3 117.0(6) . .
O4 B1 O3 106.6(7) . .
O1 B1 O2 109.4(7) . 2_646
O4 B1 O2 108.6(6) . 2_646
O3 B1 O2 103.8(8) . 2_646
O7 B2 O6 112.1(8) . .
O7 B2 O8 112.1(7) . .
O6 B2 O8 107.2(6) . .
O7 B2 O1 110.5(6) . .
O6 B2 O1 108.1(7) . .
O8 B2 O1 106.6(8) . .
O3 B3 O8 121.6(8) . 2_656
O3 B3 O2 116.2(8) . .
O8 B3 O2 122.2(7) 2_656 .
O6 B4 O5 117.4(11) . .
O6 B4 O4 123.8(8) . .
O5 B4 O4 118.8(10) . .
N1 C1 C3 116.6(9) . 4_666
N1 C1 H1A 108.1 . .
C3 C1 H1A 108.1 4_666 .
N1 C1 H1B 108.1 . .
C3 C1 H1B 108.1 4_666 .
H1A C1 H1B 107.3 . .
C3 C2 N2 115.6(8) . .
C3 C2 H2A 108.4 . .
N2 C2 H2A 108.4 . .
C3 C2 H2B 108.4 . .
N2 C2 H2B 108.4 . .
H2A C2 H2B 107.4 . .
C2 C3 C1 112.8(9) . 4_565
C2 C3 H3A 109.0 . .
C1 C3 H3A 109.0 4_565 .
C2 C3 H3B 109.0 . .
C1 C3 H3B 109.0 4_565 .
H3A C3 H3B 107.8 . .

loop_
_geom_bond_atom_site_label_1
_geom_bond_atom_site_label_2
_geom_bond_distance
_geom_bond_site_symmetry_2
Zn1 O1 1.938(5) .
Zn1 N1 1.990(7) .
Zn1 N2 2.015(7) .
Zn1 O2 2.028(6) .
O1 B1 1.433(12) .
O1 B2 1.538(12) .
O2 B3 1.430(11) .
O2 B1 1.495(9) 2_656
O3 B3 1.359(10) .
O3 B1 1.476(13) .
O4 B4 1.393(14) .
O4 B1 1.464(10) .
O5 B4 1.376(12) .
O5 H5 0.8200 .
O6 B4 1.346(14) .
O6 B2 1.454(11) .
O7 B2 1.410(11) 3_756
O7 B2 1.410(11) .
O8 B3 1.359(13) 2_646
O8 B2 1.497(10) .
N1 C1 1.493(11) .
N1 H1 0.9000 .
N1 H2 0.9000 .
N2 C2 1.508(12) .
N2 H3 0.9000 .
N2 H4 0.9000 .
B1 O2 1.495(9) 2_646
B3 O8 1.359(13) 2_656
C1 C3 1.498(13) 4_666
C1 H1A 0.9700 .
C1 H1B 0.9700 .
C2 C3 1.466(13) .
C2 H2A 0.9700 .
C2 H2B 0.9700 .
C3 C1 1.498(13) 4_565
C3 H3A 0.9700 .
C3 H3B 0.9700 .
